data_7038532
loop_
_publ_author_name
'Brown, Jessie L.'
'Montgomery, Ashley C.'
'Samaan, Christopher A.'
'Janicke, Michael T.'
'Scott, Brian L.'
'Gaunt, Andrew J.'

_publ_section_title
;
 Synthesis and characterization of potassium aryl- and alkyl-substituted
 silylchalcogenolate ligands.
;
_journal_issue 24
_journal_name_full 'Dalton transactions (Cambridge, England : 2003)'
_journal_page_first 9841
_journal_page_last 9852
_journal_paper_doi 10.1039/c5dt04433b
_journal_volume 45
_journal_year 2016
_chemical_formula_sum 'C34 H47 K O7 Se Si'
_chemical_formula_weight 713.87
_chemical_name_systematic
; 
 ? 
;
_space_group_IT_number 2
_symmetry_cell_setting triclinic
_symmetry_space_group_name_Hall '-P 1'
_symmetry_space_group_name_H-M 'P -1'
_atom_sites_solution_hydrogens geom
_atom_sites_solution_primary direct
_atom_sites_solution_secondary difmap
_audit_creation_method SHELXL-97
_audit_update_record
;
2015-11-09 deposited with the CCDC.
2016-02-15 downloaded from the CCDC.
;
_cell_angle_alpha 98.7616(12)
_cell_angle_beta 93.9586(12)
_cell_angle_gamma 95.8326(12)
_cell_formula_units_Z 2
_cell_length_a 9.2695(5)
_cell_length_b 10.3732(6)
_cell_length_c 18.6978(11)
_cell_measurement_temperature 140(1)
_cell_volume 1761.15(17)
_computing_cell_refinement 'SAINT+, v. 7.66a (Bruker AXS, 2009)'
_computing_data_collection 'APEX II, v. 7.0 (Bruker AXS, 2009)'
_computing_data_reduction 'SAINT+, v. 7.66a (Bruker AXS, 2009)'
_computing_molecular_graphics 'SHELXTL, v. 6.14, (Bruker AXS, 2000)'
_computing_publication_material 'SHELXTL, v. 6.14, (Bruker AXS, 2000)'
_computing_structure_refinement 'SHELXL-97 (Sheldrick, 1997)'
_computing_structure_solution 'SHELXS-97 (Sheldrick, 1990)'
_diffrn_ambient_temperature 140(1)
_diffrn_measured_fraction_theta_full 0.998
_diffrn_measured_fraction_theta_max 0.990
_diffrn_measurement_device_type 'Bruker D8 with APEXII CCD'
_diffrn_measurement_method '\w scans'
_diffrn_radiation_monochromator graphite
_diffrn_radiation_source 'fine-focus sealed tube'
_diffrn_radiation_type MoK\a
_diffrn_radiation_wavelength 0.71073
_diffrn_reflns_av_R_equivalents 0.0284
_diffrn_reflns_av_sigmaI/netI 0.0352
_diffrn_reflns_limit_h_max 14
_diffrn_reflns_limit_h_min -14
_diffrn_reflns_limit_k_max 15
_diffrn_reflns_limit_k_min -15
_diffrn_reflns_limit_l_max 28
_diffrn_reflns_limit_l_min -28
_diffrn_reflns_number 37364
_diffrn_reflns_theta_full 25.00
_diffrn_reflns_theta_max 32.63
_diffrn_reflns_theta_min 2.21
_diffrn_standards_decay_% 0
_diffrn_standards_interval_count 0
_diffrn_standards_interval_time 0
_diffrn_standards_number 0
_exptl_absorpt_coefficient_mu 1.263
_exptl_absorpt_correction_T_max 0.8841
_exptl_absorpt_correction_T_min 0.7349
_exptl_absorpt_correction_type multi-scan
_exptl_absorpt_process_details 'SADABS v. 2.03 (Sheldrick, 2008)'
_exptl_crystal_colour yellow
_exptl_crystal_density_diffrn 1.346
_exptl_crystal_density_method 'not measured'
_exptl_crystal_description slab
_exptl_crystal_F_000 748
_exptl_crystal_size_max 0.26
_exptl_crystal_size_mid 0.14
_exptl_crystal_size_min 0.10
_refine_diff_density_max 0.477
_refine_diff_density_min -0.380
_refine_diff_density_rms 0.062
_refine_ls_extinction_method none
_refine_ls_goodness_of_fit_ref 1.247
_refine_ls_hydrogen_treatment constr
_refine_ls_matrix_type full
_refine_ls_number_parameters 397
_refine_ls_number_reflns 12746
_refine_ls_number_restraints 0
_refine_ls_restrained_S_all 1.247
_refine_ls_R_factor_all 0.0417
_refine_ls_R_factor_gt 0.0295
_refine_ls_shift/su_max 0.002
_refine_ls_shift/su_mean 0.000
_refine_ls_structure_factor_coef Fsqd
_refine_ls_weighting_details 'calc w=1/[\s^2^(Fo^2^)+(0.0281P)^2^+0.0000P] where P=(Fo^2^+2Fc^2^)/3'
_refine_ls_weighting_scheme calc
_refine_ls_wR_factor_gt 0.0665
_refine_ls_wR_factor_ref 0.0692
_reflns_number_gt 10638
_reflns_number_total 12746
_reflns_threshold_expression >2sigma(I)
_cod_data_source_file c5dt04433b2.cif
_cod_data_source_block dq0089
_cod_depositor_comments 'Adding full bibliography for 7038530--7038536.cif.'
_cod_database_code 7038532

loop_
_symmetry_equiv_pos_as_xyz
'x, y, z'
'-x, -y, -z'

loop_
_atom_site_label
_atom_site_type_symbol
_atom_site_fract_x
_atom_site_fract_y
_atom_site_fract_z
_atom_site_U_iso_or_equiv
_atom_site_adp_type
_atom_site_occupancy
_atom_site_symmetry_multiplicity
_atom_site_calc_flag
_atom_site_refinement_flags
Se1 Se -0.075500(12) 0.051901(11) 0.196478(6) 0.01453(3) Uani 1 1 d .
K1 K 0.20018(2) 0.27303(2) 0.173786(12) 0.01313(5) Uani 1 1 d .
Si1 Si -0.04008(3) 0.01978(3) 0.309092(15) 0.00977(6) Uani 1 1 d .
O1 O 0.05707(9) 0.21610(8) 0.03584(4) 0.01499(15) Uani 1 1 d .
O2 O -0.01374(9) 0.43787(8) 0.13176(4) 0.01679(16) Uani 1 1 d .
O3 O 0.13586(9) 0.48678(7) 0.27076(4) 0.01520(15) Uani 1 1 d .
O4 O 0.40588(9) 0.39648(8) 0.29980(4) 0.01618(16) Uani 1 1 d .
O5 O 0.45593(9) 0.17132(8) 0.20336(4) 0.01800(16) Uani 1 1 d .
O6 O 0.33277(9) 0.12036(7) 0.05939(4) 0.01659(16) Uani 1 1 d .
O7 O 0.34396(9) 0.46030(8) 0.10243(5) 0.02238(18) Uani 1 1 d .
C1 C -0.09493(11) 0.15792(10) 0.37631(5) 0.01059(18) Uani 1 1 d .
C2 C -0.05491(12) 0.28721(11) 0.36624(6) 0.0148(2) Uani 1 1 d .
H2 H -0.0006 0.3024 0.3265 0.018 Uiso 1 1 calc R
C3 C -0.09215(13) 0.39368(11) 0.41261(6) 0.0176(2) Uani 1 1 d .
H3 H -0.0620 0.4805 0.4049 0.021 Uiso 1 1 calc R
C4 C -0.17375(13) 0.37343(11) 0.47046(6) 0.0175(2) Uani 1 1 d .
H4 H -0.2003 0.4461 0.5022 0.021 Uiso 1 1 calc R
C5 C -0.21579(13) 0.24707(11) 0.48139(6) 0.0167(2) Uani 1 1 d .
H5 H -0.2722 0.2326 0.5206 0.020 Uiso 1 1 calc R
C6 C -0.17592(12) 0.14059(10) 0.43529(6) 0.0135(2) Uani 1 1 d .
H6 H -0.2043 0.0542 0.4440 0.016 Uiso 1 1 calc R
C7 C -0.14387(11) -0.13449(10) 0.33017(6) 0.01176(19) Uani 1 1 d .
C8 C -0.25702(12) -0.20701(11) 0.28320(6) 0.0156(2) Uani 1 1 d .
H8 H -0.2809 -0.1809 0.2377 0.019 Uiso 1 1 calc R
C9 C -0.33568(13) -0.31709(11) 0.30182(7) 0.0201(2) Uani 1 1 d .
H9 H -0.4123 -0.3652 0.2691 0.024 Uiso 1 1 calc R
C10 C -0.30218(13) -0.35646(11) 0.36800(7) 0.0216(2) Uani 1 1 d .
H10 H -0.3559 -0.4314 0.3807 0.026 Uiso 1 1 calc R
C11 C -0.19003(14) -0.28615(11) 0.41563(7) 0.0194(2) Uani 1 1 d .
H11 H -0.1672 -0.3124 0.4612 0.023 Uiso 1 1 calc R
C12 C -0.11139(13) -0.17730(11) 0.39647(6) 0.0152(2) Uani 1 1 d .
H12 H -0.0337 -0.1307 0.4290 0.018 Uiso 1 1 calc R
C13 C 0.15679(11) 0.00368(10) 0.33604(6) 0.01166(19) Uani 1 1 d .
C14 C 0.22306(12) 0.04949(11) 0.40608(6) 0.0146(2) Uani 1 1 d .
H14 H 0.1692 0.0949 0.4412 0.017 Uiso 1 1 calc R
C15 C 0.36583(13) 0.03008(12) 0.42548(6) 0.0185(2) Uani 1 1 d .
H15 H 0.4086 0.0628 0.4733 0.022 Uiso 1 1 calc R
C16 C 0.44571(13) -0.03707(12) 0.37510(7) 0.0208(2) Uani 1 1 d .
H16 H 0.5427 -0.0518 0.3884 0.025 Uiso 1 1 calc R
C17 C 0.38296(13) -0.08259(12) 0.30518(7) 0.0193(2) Uani 1 1 d .
H17 H 0.4375 -0.1279 0.2703 0.023 Uiso 1 1 calc R
C18 C 0.24075(12) -0.06213(11) 0.28600(6) 0.0155(2) Uani 1 1 d .
H18 H 0.1994 -0.0935 0.2378 0.019 Uiso 1 1 calc R
C19 C -0.03211(14) 0.30859(12) 0.01452(6) 0.0203(2) Uani 1 1 d .
H19A H -0.1014 0.2667 -0.0272 0.024 Uiso 1 1 calc R
H19B H 0.0286 0.3822 -0.0006 0.024 Uiso 1 1 calc R
C20 C -0.11386(13) 0.35893(12) 0.07754(7) 0.0218(2) Uani 1 1 d .
H20A H -0.1895 0.4116 0.0614 0.026 Uiso 1 1 calc R
H20B H -0.1624 0.2844 0.0975 0.026 Uiso 1 1 calc R
C21 C -0.08146(13) 0.48091(13) 0.19575(7) 0.0211(2) Uani 1 1 d .
H21A H -0.1213 0.4042 0.2168 0.025 Uiso 1 1 calc R
H21B H -0.1627 0.5311 0.1839 0.025 Uiso 1 1 calc R
C22 C 0.02956(13) 0.56633(12) 0.24959(6) 0.0192(2) Uani 1 1 d .
H22A H 0.0759 0.6389 0.2273 0.023 Uiso 1 1 calc R
H22B H -0.0176 0.6047 0.2925 0.023 Uiso 1 1 calc R
C23 C 0.23959(13) 0.55440(11) 0.32714(6) 0.0182(2) Uani 1 1 d .
H23A H 0.1893 0.6009 0.3666 0.022 Uiso 1 1 calc R
H23B H 0.3051 0.6200 0.3080 0.022 Uiso 1 1 calc R
C24 C 0.32575(13) 0.45546(12) 0.35560(6) 0.0193(2) Uani 1 1 d .
H24A H 0.3933 0.4991 0.3976 0.023 Uiso 1 1 calc R
H24B H 0.2592 0.3873 0.3721 0.023 Uiso 1 1 calc R
C25 C 0.47910(13) 0.29235(12) 0.32244(6) 0.0194(2) Uani 1 1 d .
H25A H 0.4073 0.2251 0.3362 0.023 Uiso 1 1 calc R
H25B H 0.5482 0.3273 0.3654 0.023 Uiso 1 1 calc R
C26 C 0.55928(12) 0.23189(12) 0.26180(7) 0.0196(2) Uani 1 1 d .
H26A H 0.6261 0.3001 0.2455 0.024 Uiso 1 1 calc R
H26B H 0.6177 0.1656 0.2784 0.024 Uiso 1 1 calc R
C27 C 0.52027(13) 0.09417(12) 0.14735(7) 0.0208(2) Uani 1 1 d .
H27A H 0.5750 0.0292 0.1679 0.025 Uiso 1 1 calc R
H27B H 0.5889 0.1511 0.1242 0.025 Uiso 1 1 calc R
C28 C 0.40126(13) 0.02503(11) 0.09223(7) 0.0198(2) Uani 1 1 d .
H28A H 0.4424 -0.0354 0.0548 0.024 Uiso 1 1 calc R
H28B H 0.3292 -0.0272 0.1161 0.024 Uiso 1 1 calc R
C29 C 0.22230(13) 0.06182(12) 0.00388(7) 0.0214(2) Uani 1 1 d .
H29A H 0.1541 -0.0019 0.0229 0.026 Uiso 1 1 calc R
H29B H 0.2667 0.0143 -0.0375 0.026 Uiso 1 1 calc R
C30 C 0.14197(13) 0.16745(12) -0.02077(6) 0.0196(2) Uani 1 1 d .
H30A H 0.2117 0.2393 -0.0316 0.024 Uiso 1 1 calc R
H30B H 0.0781 0.1316 -0.0655 0.024 Uiso 1 1 calc R
C31 C 0.32466(14) 0.59413(12) 0.12754(7) 0.0231(3) Uani 1 1 d .
H31A H 0.3341 0.6130 0.1813 0.028 Uiso 1 1 calc R
H31B H 0.2277 0.6141 0.1096 0.028 Uiso 1 1 calc R
C32 C 0.44494(14) 0.67395(12) 0.09664(7) 0.0223(2) Uani 1 1 d .
H32A H 0.4768 0.7580 0.1292 0.027 Uiso 1 1 calc R
H32B H 0.4124 0.6925 0.0481 0.027 Uiso 1 1 calc R
C33 C 0.56776(13) 0.58452(12) 0.09191(7) 0.0191(2) Uani 1 1 d .
H33A H 0.6009 0.5712 0.0424 0.023 Uiso 1 1 calc R
H33B H 0.6518 0.6222 0.1270 0.023 Uiso 1 1 calc R
C34 C 0.49721(13) 0.45541(12) 0.11095(7) 0.0205(2) Uani 1 1 d .
H34A H 0.5250 0.3796 0.0780 0.025 Uiso 1 1 calc R
H34B H 0.5285 0.4470 0.1616 0.025 Uiso 1 1 calc R

loop_
_atom_site_aniso_label
_atom_site_aniso_U_11
_atom_site_aniso_U_22
_atom_site_aniso_U_33
_atom_site_aniso_U_23
_atom_site_aniso_U_13
_atom_site_aniso_U_12
Se1 0.01522(6) 0.01871(6) 0.00919(5) 0.00213(4) -0.00070(4) 0.00100(4)
K1 0.01158(10) 0.01422(10) 0.01348(10) 0.00146(8) 0.00079(8) 0.00228(8)
Si1 0.00939(13) 0.01003(13) 0.00940(13) 0.00053(10) 0.00040(10) 0.00057(10)
O1 0.0173(4) 0.0161(4) 0.0122(4) 0.0017(3) 0.0010(3) 0.0058(3)
O2 0.0138(4) 0.0188(4) 0.0168(4) -0.0019(3) 0.0018(3) 0.0040(3)
O3 0.0154(4) 0.0145(4) 0.0147(4) -0.0004(3) 0.0002(3) 0.0016(3)
O4 0.0164(4) 0.0189(4) 0.0138(4) 0.0049(3) 0.0011(3) 0.0013(3)
O5 0.0123(4) 0.0215(4) 0.0202(4) 0.0025(3) -0.0005(3) 0.0045(3)
O6 0.0170(4) 0.0128(4) 0.0192(4) 0.0001(3) -0.0008(3) 0.0031(3)
O7 0.0195(4) 0.0203(4) 0.0286(5) 0.0072(4) 0.0053(4) 0.0012(3)
C1 0.0095(4) 0.0115(5) 0.0102(4) 0.0008(4) -0.0008(4) 0.0008(4)
C2 0.0162(5) 0.0136(5) 0.0151(5) 0.0035(4) 0.0033(4) 0.0007(4)
C3 0.0218(6) 0.0101(5) 0.0206(6) 0.0023(4) 0.0023(4) 0.0005(4)
C4 0.0219(6) 0.0137(5) 0.0159(5) -0.0027(4) 0.0018(4) 0.0051(4)
C5 0.0201(6) 0.0168(5) 0.0131(5) 0.0003(4) 0.0052(4) 0.0025(4)
C6 0.0159(5) 0.0118(5) 0.0127(5) 0.0017(4) 0.0025(4) 0.0003(4)
C7 0.0117(5) 0.0091(4) 0.0144(5) -0.0004(4) 0.0031(4) 0.0026(4)
C8 0.0121(5) 0.0137(5) 0.0201(5) -0.0002(4) 0.0005(4) 0.0025(4)
C9 0.0118(5) 0.0151(5) 0.0311(7) -0.0017(5) 0.0015(5) -0.0005(4)
C10 0.0190(6) 0.0124(5) 0.0337(7) 0.0034(5) 0.0089(5) -0.0004(4)
C11 0.0261(6) 0.0134(5) 0.0204(6) 0.0048(4) 0.0076(5) 0.0036(4)
C12 0.0182(5) 0.0115(5) 0.0151(5) 0.0003(4) 0.0019(4) 0.0009(4)
C13 0.0109(5) 0.0111(4) 0.0134(5) 0.0039(4) 0.0011(4) 0.0003(4)
C14 0.0138(5) 0.0176(5) 0.0127(5) 0.0043(4) 0.0006(4) 0.0010(4)
C15 0.0161(5) 0.0235(6) 0.0163(5) 0.0079(4) -0.0041(4) 0.0004(4)
C16 0.0111(5) 0.0244(6) 0.0292(6) 0.0125(5) -0.0010(5) 0.0029(4)
C17 0.0153(5) 0.0197(6) 0.0245(6) 0.0045(5) 0.0056(5) 0.0060(4)
C18 0.0143(5) 0.0167(5) 0.0152(5) 0.0009(4) 0.0016(4) 0.0025(4)
C19 0.0242(6) 0.0202(6) 0.0164(5) 0.0020(4) -0.0046(5) 0.0084(5)
C20 0.0147(5) 0.0249(6) 0.0241(6) -0.0010(5) -0.0046(5) 0.0065(5)
C21 0.0145(5) 0.0297(6) 0.0197(6) 0.0001(5) 0.0039(4) 0.0089(5)
C22 0.0202(6) 0.0201(6) 0.0180(5) -0.0006(4) 0.0047(4) 0.0093(4)
C23 0.0185(6) 0.0196(5) 0.0140(5) -0.0030(4) 0.0025(4) -0.0021(4)
C24 0.0169(5) 0.0287(6) 0.0116(5) 0.0029(4) 0.0015(4) -0.0015(5)
C25 0.0186(6) 0.0199(6) 0.0196(6) 0.0084(5) -0.0051(4) -0.0015(4)
C26 0.0126(5) 0.0217(6) 0.0248(6) 0.0075(5) -0.0042(4) 0.0014(4)
C27 0.0159(6) 0.0218(6) 0.0266(6) 0.0052(5) 0.0026(5) 0.0086(4)
C28 0.0208(6) 0.0142(5) 0.0256(6) 0.0032(4) 0.0039(5) 0.0066(4)
C29 0.0194(6) 0.0192(6) 0.0224(6) -0.0075(5) -0.0002(5) 0.0047(4)
C30 0.0211(6) 0.0240(6) 0.0129(5) -0.0014(4) 0.0022(4) 0.0041(5)
C31 0.0226(6) 0.0253(6) 0.0241(6) 0.0069(5) 0.0062(5) 0.0094(5)
C32 0.0272(6) 0.0171(5) 0.0243(6) 0.0075(5) 0.0023(5) 0.0049(5)
C33 0.0171(6) 0.0206(6) 0.0203(6) 0.0066(5) 0.0014(4) 0.0012(4)
C34 0.0194(6) 0.0207(6) 0.0244(6) 0.0088(5) 0.0044(5) 0.0065(5)

loop_
_atom_type_symbol
_atom_type_description
_atom_type_scat_dispersion_real
_atom_type_scat_dispersion_imag
_atom_type_scat_source
C C 0.0033 0.0016 'International Tables Vol C Tables 4.2.6.8 and 6.1.1.4'
H H 0.0000 0.0000 'International Tables Vol C Tables 4.2.6.8 and 6.1.1.4'
Si Si 0.0817 0.0704 'International Tables Vol C Tables 4.2.6.8 and 6.1.1.4'
Se Se -0.0929 2.2259 'International Tables Vol C Tables 4.2.6.8 and 6.1.1.4'
K K 0.2009 0.2494 'International Tables Vol C Tables 4.2.6.8 and 6.1.1.4'
O O 0.0106 0.0060 'International Tables Vol C Tables 4.2.6.8 and 6.1.1.4'

loop_
_geom_angle_atom_site_label_1
_geom_angle_atom_site_label_2
_geom_angle_atom_site_label_3
_geom_angle
Si1 Se1 K1 105.236(9)
O5 K1 O1 120.33(2)
O5 K1 O3 117.38(2)
O1 K1 O3 119.86(2)
O5 K1 O7 91.22(3)
O1 K1 O7 77.89(3)
O3 K1 O7 85.56(3)
O5 K1 O6 59.61(2)
O1 K1 O6 60.85(2)
O3 K1 O6 160.64(2)
O7 K1 O6 75.60(2)
O5 K1 O2 163.93(3)
O1 K1 O2 60.55(2)
O3 K1 O2 59.31(2)
O7 K1 O2 73.07(2)
O6 K1 O2 117.54(2)
O5 K1 O4 59.12(2)
O1 K1 O4 161.96(2)
O3 K1 O4 58.35(2)
O7 K1 O4 84.07(2)
O6 K1 O4 114.23(2)
O2 K1 O4 114.47(2)
O5 K1 Se1 107.945(19)
O1 K1 Se1 78.128(18)
O3 K1 Se1 99.431(18)
O7 K1 Se1 154.66(2)
O6 K1 Se1 99.522(17)
O2 K1 Se1 88.062(18)
O4 K1 Se1 119.771(17)
C13 Si1 C7 104.47(5)
C13 Si1 C1 106.69(5)
C7 Si1 C1 105.13(5)
C13 Si1 Se1 112.53(3)
C7 Si1 Se1 114.75(4)
C1 Si1 Se1 112.53(3)
C19 O1 C30 111.79(9)
C19 O1 K1 117.33(6)
C30 O1 K1 115.75(6)
C20 O2 C21 111.93(9)
C20 O2 K1 107.12(6)
C21 O2 K1 106.07(6)
C22 O3 C23 112.95(9)
C22 O3 K1 120.10(6)
C23 O3 K1 121.88(6)
C24 O4 C25 111.36(9)
C24 O4 K1 108.89(6)
C25 O4 K1 105.95(6)
C27 O5 C26 112.60(9)
C27 O5 K1 120.53(7)
C26 O5 K1 121.95(7)
C28 O6 C29 112.11(9)
C28 O6 K1 105.96(6)
C29 O6 K1 108.78(6)
C34 O7 C31 104.93(9)
C34 O7 K1 110.04(6)
C31 O7 K1 116.13(7)
C2 C1 C6 116.92(9)
C2 C1 Si1 118.36(8)
C6 C1 Si1 124.70(8)
C3 C2 C1 121.88(10)
C2 C3 C4 119.93(10)
C5 C4 C3 119.49(10)
C4 C5 C6 120.27(10)
C5 C6 C1 121.50(10)
C8 C7 C12 117.50(10)
C8 C7 Si1 122.66(8)
C12 C7 Si1 119.81(8)
C9 C8 C7 121.22(11)
C10 C9 C8 120.06(11)
C9 C10 C11 119.84(11)
C10 C11 C12 119.77(11)
C11 C12 C7 121.59(11)
C14 C13 C18 117.12(10)
C14 C13 Si1 122.83(8)
C18 C13 Si1 119.97(8)
C15 C14 C13 121.61(10)
C16 C15 C14 120.01(11)
C17 C16 C15 119.51(11)
C16 C17 C18 120.20(11)
C17 C18 C13 121.54(11)
O1 C19 C20 108.75(9)
O2 C20 C19 108.66(10)
O2 C21 C22 108.91(10)
O3 C22 C21 107.88(9)
O3 C23 C24 108.20(9)
O4 C24 C23 109.46(9)
O4 C25 C26 109.45(9)
O5 C26 C25 108.53(9)
O5 C27 C28 108.36(9)
O6 C28 C27 108.75(9)
O6 C29 C30 108.84(9)
O1 C30 C29 108.19(10)
O7 C31 C32 104.84(10)
C31 C32 C33 103.43(9)
C34 C33 C32 103.74(9)
O7 C34 C33 106.14(9)

loop_
_geom_bond_atom_site_label_1
_geom_bond_atom_site_label_2
_geom_bond_distance
Se1 Si1 2.1893(3)
Se1 K1 3.3506(3)
K1 O5 2.7467(8)
K1 O1 2.7687(8)
K1 O3 2.7843(8)
K1 O7 2.7998(9)
K1 O6 2.8845(8)
K1 O2 2.8908(8)
K1 O4 2.9651(8)
Si1 C13 1.8902(11)
Si1 C7 1.8904(11)
Si1 C1 1.8918(11)
O1 C19 1.4124(13)
O1 C30 1.4238(13)
O2 C20 1.4221(14)
O2 C21 1.4223(13)
O3 C22 1.4211(14)
O3 C23 1.4233(14)
O4 C24 1.4210(14)
O4 C25 1.4336(14)
O5 C27 1.4216(14)
O5 C26 1.4249(14)
O6 C28 1.4201(13)
O6 C29 1.4245(14)
O7 C34 1.4255(14)
O7 C31 1.4294(15)
C1 C2 1.3990(14)
C1 C6 1.3997(14)
C2 C3 1.3849(15)
C3 C4 1.3914(16)
C4 C5 1.3786(16)
C5 C6 1.3916(15)
C7 C8 1.3959(15)
C7 C12 1.4028(15)
C8 C9 1.3941(16)
C9 C10 1.3860(18)
C10 C11 1.3878(18)
C11 C12 1.3880(15)
C13 C14 1.3994(15)
C13 C18 1.4003(15)
C14 C15 1.3906(16)
C15 C16 1.3864(17)
C16 C17 1.3861(17)
C17 C18 1.3879(16)
C19 C20 1.5005(17)
C21 C22 1.5024(17)
C23 C24 1.4996(17)
C25 C26 1.4918(17)
C27 C28 1.5002(17)
C29 C30 1.4966(17)
C31 C32 1.5197(17)
C32 C33 1.5389(17)
C33 C34 1.5321(16)
